data_7705656
loop_
_publ_author_name
'Maliszewski, Benon P.'
'Tzouras, Nikolaos V.'
'Guillet, S\'ebastien G'
'Saab, Marina'
'Beli\<s, Marek'
'Van Hecke, Kristof'
'Nahra, Fady'
'Nolan, Steven P.'

_publ_section_title
;
 A general protocol for the synthesis of Pt-NHC (NHC = N-heterocyclic
 carbene) hydrosilylation catalysts.
;
_journal_issue 41
_journal_name_full 'Dalton transactions (Cambridge, England : 2003)'
_journal_page_first 14673
_journal_page_last 14679
_journal_paper_doi 10.1039/d0dt03480k
_journal_volume 49
_journal_year 2020
_chemical_absolute_configuration ad
_chemical_formula_moiety 'C23 H30 Cl2 N2 Pt S, C H Cl3'
_chemical_formula_sum 'C24 H31 Cl5 N2 Pt S'
_chemical_formula_weight 751.90
_chemical_name_systematic BM18
_space_group_crystal_system orthorhombic
_space_group_IT_number 19
_space_group_name_Hall 'P 2ac 2ab'
_space_group_name_H-M_alt 'P 21 21 21'
_atom_sites_solution_hydrogens geom
_atom_sites_solution_primary dual
_audit_creation_date 2020-06-08
_audit_creation_method
;
Olex2 1.3
(compiled 2020.02.04 svn.rd84adfe8 for OlexSys, GUI svn.r6032)
;
_audit_update_record
;
2020-07-10 deposited with the CCDC.	2020-10-09 downloaded from the CCDC.
;
_cell_angle_alpha 90
_cell_angle_beta 90
_cell_angle_gamma 90
_cell_formula_units_Z 4
_cell_length_a 10.0629(2)
_cell_length_b 15.8461(2)
_cell_length_c 17.4890(2)
_cell_measurement_reflns_used 13967
_cell_measurement_temperature 100.0(1)
_cell_measurement_theta_max 29.5240
_cell_measurement_theta_min 3.0650
_cell_volume 2788.76(7)
_computing_cell_refinement 'CrysAlisPro 1.171.40.67a (Rigaku OD, 2019)'
_computing_data_collection 'CrysAlisPro 1.171.40.67a (Rigaku OD, 2019)'
_computing_data_reduction 'CrysAlisPro 1.171.40.67a (Rigaku OD, 2019)'
_computing_molecular_graphics 'Olex2 1.3 (Dolomanov et al., 2009)'
_computing_publication_material 'Olex2 1.3 (Dolomanov et al., 2009)'
_computing_structure_refinement 'SHELXL 2018/3 (Sheldrick, 2015)'
_computing_structure_solution 'SHELXT 2018/2 (Sheldrick, 2018)'
_diffrn_ambient_environment N~2~
_diffrn_ambient_temperature 100.0(1)
_diffrn_detector 'CCD plate'
_diffrn_detector_area_resol_mean 10.4839
_diffrn_detector_type Atlas
_diffrn_measured_fraction_theta_full 0.999
_diffrn_measured_fraction_theta_max 0.932
_diffrn_measurement_details
;
List of Runs (angles in degrees, time in seconds):

  # Type    Start    End  Width  t~exp~   \w     \q     \k     \f   Frames
#--------------------------------------------------------------------------
  1  \w    -64.00  35.00   1.00   25.00    --   10.17 -38.00 -90.00   99
  2  \w    -18.00  83.00   1.00   25.00    --   10.17  57.00  90.00  101
  3  \w     27.00  90.00   1.00   25.00    --   10.17-163.00 145.00   63
  4  \w    -83.00 -39.00   1.00   25.00    --  -11.11 -57.00-150.00   44
;
_diffrn_measurement_device 'four-circle diffractometer'
_diffrn_measurement_device_type 'SuperNova, Dual, Cu at home/near, Atlas'
_diffrn_measurement_method '\w scans'
_diffrn_orient_matrix_type 'CrysAlisPro convention (1999,Acta A55,543-557)'
_diffrn_orient_matrix_UB_11 0.0649032000
_diffrn_orient_matrix_UB_12 0.0045806000
_diffrn_orient_matrix_UB_13 -0.0152570000
_diffrn_orient_matrix_UB_21 -0.0253244000
_diffrn_orient_matrix_UB_22 -0.0067527000
_diffrn_orient_matrix_UB_23 -0.0373385000
_diffrn_orient_matrix_UB_31 -0.0106474000
_diffrn_orient_matrix_UB_32 0.0440285000
_diffrn_orient_matrix_UB_33 -0.0041394000
_diffrn_radiation_monochromator mirror
_diffrn_radiation_probe x-ray
_diffrn_radiation_type 'Mo K\a'
_diffrn_radiation_wavelength 0.71073
_diffrn_reflns_av_R_equivalents 0.0347
_diffrn_reflns_av_unetI/netI 0.0367
_diffrn_reflns_Laue_measured_fraction_full 0.999
_diffrn_reflns_Laue_measured_fraction_max 0.932
_diffrn_reflns_limit_h_max 13
_diffrn_reflns_limit_h_min -13
_diffrn_reflns_limit_k_max 20
_diffrn_reflns_limit_k_min -21
_diffrn_reflns_limit_l_max 23
_diffrn_reflns_limit_l_min -23
_diffrn_reflns_number 24777
_diffrn_reflns_point_group_measured_fraction_full 0.991
_diffrn_reflns_point_group_measured_fraction_max 0.874
_diffrn_reflns_theta_full 25.242
_diffrn_reflns_theta_max 29.569
_diffrn_reflns_theta_min 2.571
_diffrn_source 'micro-focus sealed X-ray tube'
_diffrn_source_type 'SuperNova (Mo) X-ray Source'
_exptl_absorpt_coefficient_mu 5.602
_exptl_absorpt_correction_T_max 1.000
_exptl_absorpt_correction_T_min 0.753
_exptl_absorpt_correction_type gaussian
_exptl_absorpt_process_details
;
CrysAlisPro 1.171.40.67a (Rigaku Oxford Diffraction, 2019)
Numerical absorption correction based on gaussian integration over
			a multifaceted crystal model
Empirical absorption correction using spherical harmonics,
 implemented in SCALE3 ABSPACK scaling algorithm.
;
_exptl_crystal_colour 'clear light yellow'
_exptl_crystal_colour_lustre clear
_exptl_crystal_colour_modifier light
_exptl_crystal_colour_primary yellow
_exptl_crystal_density_diffrn 1.791
_exptl_crystal_description block
_exptl_crystal_F_000 1472
_exptl_crystal_preparation Synthesis
_exptl_crystal_recrystallization_method 'Hexane diffusion in chloroform'
_exptl_crystal_size_max 0.149
_exptl_crystal_size_mid 0.14
_exptl_crystal_size_min 0.102
_refine_diff_density_max 1.741
_refine_diff_density_min -1.255
_refine_diff_density_rms 0.135
_refine_ls_abs_structure_details
;
 Flack x determined using 2415 quotients [(I+)-(I-)]/[(I+)+(I-)]
 (Parsons, Flack and Wagner, Acta Cryst. B69 (2013) 249-259).
;
_refine_ls_abs_structure_Flack -0.017(3)
_refine_ls_extinction_method none
_refine_ls_goodness_of_fit_ref 1.030
_refine_ls_hydrogen_treatment constr
_refine_ls_matrix_type full
_refine_ls_number_parameters 319
_refine_ls_number_reflns 6815
_refine_ls_number_restraints 36
_refine_ls_restrained_S_all 1.063
_refine_ls_R_factor_all 0.0342
_refine_ls_R_factor_gt 0.0296
_refine_ls_shift/su_max 0.001
_refine_ls_shift/su_mean 0.000
_refine_ls_structure_factor_coef Fsqd
_refine_ls_weighting_details 'w=1/[\s^2^(Fo^2^)+(0.0217P)^2^+7.0582P] where P=(Fo^2^+2Fc^2^)/3'
_refine_ls_weighting_scheme calc
_refine_ls_wR_factor_gt 0.0604
_refine_ls_wR_factor_ref 0.0627
_reflns_Friedel_coverage 0.683
_reflns_Friedel_fraction_full 0.980
_reflns_Friedel_fraction_max 0.801
_reflns_number_gt 6348
_reflns_number_total 6815
_reflns_threshold_expression 'I > 2\s(I)'
_cod_data_source_file d0dt03480k2.cif
_cod_data_source_block bm18
_cod_depositor_comments 'Adding full bibliography for 7705653--7705658.cif.'
_cod_database_code 7705656
_shelx_shelxl_version_number 2018/3
_chemical_oxdiff_formula 'C23 H30 Cl2 N2 Pt S'
_shelx_space_group_comment
;
The symmetry employed for this shelxl refinement is uniquely defined
by the following loop, which should always be used as a source of
symmetry information in preference to the above space-group names.
They are only intended as comments.
;
_shelx_estimated_absorpt_t_max 0.599
_shelx_estimated_absorpt_t_min 0.489
_reflns_odcompleteness_completeness 99.78
_reflns_odcompleteness_iscentric 1
_reflns_odcompleteness_theta 26.32
_olex2_refinement_description
;
1. Fixed Uiso
 At 1.2 times of:
  All C(H) groups
 At 1.5 times of:
  All C(H,H,H) groups
2. Restrained distances
 C24A-Cl3A = C24A-Cl4A = C24A-Cl5A
 1.746 with sigma of 0.01
 C24B-Cl3B = C24B-Cl4B = C24B-Cl5B
 1.746 with sigma of 0.01
 Cl3A-Cl4A = Cl3A-Cl5A = Cl4A-Cl5A
 2.9 with sigma of 0.02
 Cl3B-Cl4B = Cl3B-Cl5B = Cl4B-Cl5B
 2.9 with sigma of 0.02
3. Rigid bond restraints
 Cl3A, Cl3B, Cl4A, Cl4B, Cl5A, Cl5B
 with sigma for 1-2 distances of 0.007 and sigma for 1-3 distances of 0.007
4. Uiso/Uaniso restraints and constraints
Cl3A \\sim Cl3B \\sim Cl4A \\sim Cl4B \\sim Cl5A \\sim Cl5B: within 2A with
sigma of 0.01 and sigma for terminal atoms of 0.02 within 2A
Uanis(C24A) = Uanis(C24B)
Uanis(Cl3A) = Uanis(Cl3B)
Uanis(Cl4A) = Uanis(Cl4B)
Uanis(Cl5A) = Uanis(Cl5B)
5. Others
 Sof(Cl4B)=Sof(Cl3B)=Sof(Cl5B)=Sof(C24B)=Sof(H24B)=1-FVAR(1)
 Sof(C24A)=Sof(H24A)=Sof(Cl4A)=Sof(Cl5A)=Sof(Cl3A)=FVAR(1)
6.a Ternary CH refined with riding coordinates:
 C24A(H24A), C24B(H24B)
6.b Aromatic/amide H refined with riding coordinates:
 C6(H6), C3(H3), C2(H2), C17(H17), C15(H15), C8(H8)
6.c Idealised Me refined as rotating group:
 C21(H21A,H21B,H21C), C10(H10A,H10B,H10C), C22(H22A,H22B,H22C), C12(H12A,H12B,
 H12C), C20(H20A,H20B,H20C), C19(H19A,H19B,H19C), C11(H11A,H11B,H11C), C23(H23A,
 H23B,H23C)
;
_olex2_date_sample_data_collection 2020-05-28
_olex2_exptl_crystal_mounting_method 'Little loop'
_olex2_submission_original_sample_id BM18
_olex2_submission_special_instructions 'No special instructions were received'
_oxdiff_exptl_absorpt_empirical_details
;
Empirical correction (ABSPACK) includes:
- Absorption correction using spherical harmonics
- Frame scaling
;
_oxdiff_exptl_absorpt_empirical_full_max 1.518
_oxdiff_exptl_absorpt_empirical_full_min 0.600

loop_
_space_group_symop_operation_xyz
'x, y, z'
'-x+1/2, -y, z+1/2'
'-x, y+1/2, -z+1/2'
'x+1/2, -y+1/2, -z'

loop_
_atom_site_label
_atom_site_type_symbol
_atom_site_fract_x
_atom_site_fract_y
_atom_site_fract_z
_atom_site_U_iso_or_equiv
_atom_site_adp_type
_atom_site_occupancy
_atom_site_site_symmetry_order
_atom_site_calc_flag
_atom_site_refinement_flags_posn
_atom_site_refinement_flags_adp
_atom_site_refinement_flags_occupancy
_atom_site_disorder_assembly
_atom_site_disorder_group
Pt1 Pt 0.52986(2) 0.49700(2) 0.78797(2) 0.01510(6) Uani 1 1 d . . . . .
Cl1 Cl 0.35405(15) 0.52410(10) 0.70775(9) 0.0250(3) Uani 1 1 d . . . . .
Cl2 Cl 0.70207(16) 0.46839(10) 0.87058(9) 0.0226(3) Uani 1 1 d . . . . .
S1 S 0.36903(14) 0.49515(12) 0.88554(7) 0.0203(3) Uani 1 1 d . . . . .
N1 N 0.7512(5) 0.5728(3) 0.6954(3) 0.0168(11) Uani 1 1 d . . . . .
C1 C 0.6575(5) 0.5117(4) 0.7015(3) 0.0148(11) Uani 1 1 d . . . . .
N2 N 0.6648(5) 0.4677(3) 0.6348(3) 0.0180(10) Uani 1 1 d . . . . .
C6 C 0.7316(6) 0.7800(4) 0.7931(3) 0.0185(12) Uani 1 1 d . . . . .
H6 H 0.675291 0.828061 0.794951 0.022 Uiso 1 1 calc R U . . .
C13 C 0.5889(6) 0.3952(4) 0.6110(3) 0.0171(12) Uani 1 1 d . . . . .
C21 C 0.7274(7) 0.3052(4) 0.7010(4) 0.0272(15) Uani 1 1 d . . . . .
H21A H 0.811554 0.327684 0.681571 0.041 Uiso 1 1 calc R U . . .
H21B H 0.737857 0.245058 0.712722 0.041 Uiso 1 1 calc R U . . .
H21C H 0.702158 0.335635 0.747595 0.041 Uiso 1 1 calc R U . . .
C5 C 0.6937(6) 0.7109(4) 0.7479(3) 0.0166(12) Uani 1 1 d . . . . .
C9 C 0.8961(6) 0.6385(4) 0.7904(4) 0.0200(12) Uani 1 1 d . . . . .
C4 C 0.7790(6) 0.6411(4) 0.7479(3) 0.0161(12) Uani 1 1 d . . . . .
C14 C 0.4938(7) 0.4061(4) 0.5537(3) 0.0211(14) Uani 1 1 d . . . . .
C10 C 0.5698(7) 0.7137(4) 0.7007(3) 0.0218(14) Uani 1 1 d . . . . .
H10A H 0.503022 0.676032 0.723039 0.033 Uiso 1 1 calc R U . . .
H10B H 0.589949 0.695400 0.648450 0.033 Uiso 1 1 calc R U . . .
H10C H 0.535280 0.771514 0.699710 0.033 Uiso 1 1 calc R U . . .
C3 C 0.7622(5) 0.5016(5) 0.5879(3) 0.0212(11) Uani 1 1 d . . . . .
H3 H 0.786350 0.482100 0.538415 0.025 Uiso 1 1 calc R U . . .
C16 C 0.4499(7) 0.2545(4) 0.5588(3) 0.0229(14) Uani 1 1 d . . . . .
C7 C 0.8490(7) 0.7806(4) 0.8354(3) 0.0211(14) Uani 1 1 d . . . . .
C22 C 0.2538(7) 0.4115(4) 0.8641(4) 0.0274(15) Uani 1 1 d . . . . .
H22A H 0.216174 0.420358 0.813058 0.041 Uiso 1 1 calc R U . . .
H22B H 0.182248 0.411409 0.902088 0.041 Uiso 1 1 calc R U . . .
H22C H 0.300411 0.357207 0.865498 0.041 Uiso 1 1 calc R U . . .
C18 C 0.6203(6) 0.3162(4) 0.6412(3) 0.0198(13) Uani 1 1 d . . . . .
C12 C 0.9904(6) 0.5644(4) 0.7869(4) 0.0268(14) Uani 1 1 d . . . . .
H12A H 0.940617 0.511904 0.794474 0.040 Uiso 1 1 calc R U . . .
H12B H 1.057511 0.570076 0.827204 0.040 Uiso 1 1 calc R U . . .
H12C H 1.034174 0.563210 0.736904 0.040 Uiso 1 1 calc R U . . .
C2 C 0.8159(7) 0.5670(4) 0.6255(4) 0.0224(14) Uani 1 1 d . . . . .
H2 H 0.885181 0.602653 0.607677 0.027 Uiso 1 1 calc R U . . .
C17 C 0.5488(7) 0.2467(4) 0.6141(3) 0.0238(14) Uani 1 1 d . . . . .
H17 H 0.568316 0.192327 0.634002 0.029 Uiso 1 1 calc R U . . .
C20 C 0.3688(8) 0.1799(5) 0.5343(4) 0.0351(18) Uani 1 1 d . . . . .
H20A H 0.360997 0.179490 0.478481 0.053 Uiso 1 1 calc R U . . .
H20B H 0.280101 0.183455 0.557182 0.053 Uiso 1 1 calc R U . . .
H20C H 0.412445 0.127829 0.551323 0.053 Uiso 1 1 calc R U . . .
C15 C 0.4261(7) 0.3347(4) 0.5291(4) 0.0248(15) Uani 1 1 d . . . . .
H15 H 0.360781 0.340846 0.490270 0.030 Uiso 1 1 calc R U . . .
C19 C 0.4662(7) 0.4903(4) 0.5179(3) 0.0277(13) Uani 1 1 d . . . . .
H19A H 0.466353 0.534015 0.557505 0.042 Uiso 1 1 calc R U . . .
H19B H 0.379100 0.488922 0.492825 0.042 Uiso 1 1 calc R U . . .
H19C H 0.535008 0.502873 0.479939 0.042 Uiso 1 1 calc R U . . .
C11 C 0.8833(7) 0.8570(4) 0.8834(4) 0.0283(16) Uani 1 1 d . . . . .
H11A H 0.819693 0.902349 0.872931 0.042 Uiso 1 1 calc R U . . .
H11B H 0.973249 0.876184 0.870751 0.042 Uiso 1 1 calc R U . . .
H11C H 0.879282 0.841897 0.937719 0.042 Uiso 1 1 calc R U . . .
C8 C 0.9271(7) 0.7087(4) 0.8344(3) 0.0222(15) Uani 1 1 d . . . . .
H8 H 1.004970 0.707291 0.864997 0.027 Uiso 1 1 calc R U . . .
C23 C 0.4336(8) 0.4561(5) 0.9741(4) 0.0368(19) Uani 1 1 d . . . . .
H23A H 0.480993 0.402991 0.965058 0.055 Uiso 1 1 calc R U . . .
H23B H 0.360134 0.446188 1.009841 0.055 Uiso 1 1 calc R U . . .
H23C H 0.494855 0.497631 0.995988 0.055 Uiso 1 1 calc R U . . .
C24A C 0.3456(9) 0.2223(6) 1.0965(4) 0.033(2) Uani 0.712(3) 1 d D . P A 1
H24A H 0.287540 0.173310 1.110144 0.040 Uiso 0.712(3) 1 calc R U P A 1
Cl4A Cl 0.2581(3) 0.31539(19) 1.1161(2) 0.0479(8) Uani 0.712(3) 1 d D U P A 1
Cl5A Cl 0.4866(3) 0.2194(2) 1.1551(2) 0.0580(9) Uani 0.712(3) 1 d D U P A 1
Cl3A Cl 0.3848(8) 0.2151(3) 1.0007(2) 0.111(2) Uani 0.712(3) 1 d D U P A 1
Cl4B Cl 0.4929(8) 0.2200(5) 1.0179(5) 0.0479(8) Uani 0.288(3) 1 d D U P A 2
Cl3B Cl 0.3533(19) 0.3113(7) 1.1416(6) 0.111(2) Uani 0.288(3) 1 d D U P A 2
Cl5B Cl 0.2153(8) 0.2473(6) 1.0128(5) 0.0580(9) Uani 0.288(3) 1 d D U P A 2
C24B C 0.3499(14) 0.2298(14) 1.0737(9) 0.033(2) Uani 0.288(3) 1 d D . P A 2
H24B H 0.335069 0.175293 1.101128 0.040 Uiso 0.288(3) 1 calc R U P A 2

loop_
_atom_site_aniso_label
_atom_site_aniso_U_11
_atom_site_aniso_U_22
_atom_site_aniso_U_33
_atom_site_aniso_U_23
_atom_site_aniso_U_13
_atom_site_aniso_U_12
Pt1 0.01613(11) 0.01417(10) 0.01500(9) 0.00116(11) 0.00249(7) -0.00016(12)
Cl1 0.0191(7) 0.0321(9) 0.0236(7) 0.0039(6) -0.0017(6) -0.0004(6)
Cl2 0.0221(8) 0.0251(7) 0.0206(7) 0.0031(6) -0.0004(6) 0.0032(6)
S1 0.0221(7) 0.0192(7) 0.0196(6) -0.0010(7) 0.0057(5) -0.0030(8)
N1 0.017(3) 0.016(2) 0.018(3) 0.0007(19) 0.0027(19) -0.001(2)
C1 0.015(3) 0.013(3) 0.017(2) 0.002(2) 0.0033(19) 0.004(2)
N2 0.021(3) 0.016(2) 0.017(2) 0.0020(19) 0.003(2) 0.000(2)
C6 0.022(3) 0.017(3) 0.016(3) 0.000(2) 0.003(2) 0.001(2)
C13 0.022(3) 0.015(3) 0.014(3) -0.003(2) 0.004(2) -0.004(3)
C21 0.029(4) 0.024(3) 0.029(4) 0.004(3) 0.002(3) 0.003(3)
C5 0.021(3) 0.014(3) 0.015(3) 0.004(2) 0.002(2) -0.002(2)
C9 0.019(3) 0.018(3) 0.023(3) 0.005(3) 0.005(3) 0.001(2)
C4 0.016(3) 0.015(3) 0.018(3) 0.002(2) 0.004(2) -0.001(2)
C14 0.026(4) 0.023(3) 0.015(3) 0.001(2) 0.002(2) 0.000(3)
C10 0.028(4) 0.020(3) 0.018(3) -0.001(2) -0.002(2) 0.000(3)
C3 0.026(3) 0.018(3) 0.020(2) 0.002(3) 0.009(2) 0.002(4)
C16 0.026(4) 0.020(3) 0.023(3) -0.007(2) 0.010(3) -0.010(3)
C7 0.027(4) 0.020(3) 0.017(3) 0.002(2) 0.005(3) -0.005(3)
C22 0.026(4) 0.021(3) 0.035(4) -0.010(3) 0.012(3) -0.005(3)
C18 0.024(4) 0.018(3) 0.017(3) 0.002(2) 0.005(2) 0.007(3)
C12 0.021(4) 0.025(3) 0.035(3) 0.008(3) -0.001(3) 0.004(3)
C2 0.023(4) 0.021(3) 0.023(3) -0.001(3) 0.011(3) -0.004(3)
C17 0.033(4) 0.018(3) 0.020(3) 0.000(2) 0.011(3) 0.000(3)
C20 0.042(5) 0.027(4) 0.036(4) -0.013(3) 0.015(3) -0.013(3)
C15 0.027(4) 0.031(4) 0.017(3) -0.003(3) 0.002(3) -0.005(3)
C19 0.030(3) 0.029(3) 0.025(3) 0.007(3) -0.002(2) -0.001(4)
C11 0.029(4) 0.026(4) 0.029(4) -0.008(3) -0.001(3) 0.001(3)
C8 0.019(4) 0.032(4) 0.016(3) 0.001(2) 0.000(3) -0.004(3)
C23 0.033(4) 0.055(5) 0.022(3) 0.011(3) 0.002(3) -0.004(4)
C24A 0.057(6) 0.022(4) 0.021(6) 0.005(4) -0.002(5) -0.023(4)
Cl4A 0.0426(17) 0.0382(15) 0.0630(19) 0.0225(13) 0.0131(14) 0.0092(13)
Cl5A 0.0367(17) 0.0614(19) 0.076(2) -0.0001(16) -0.0132(16) -0.0031(15)
Cl3A 0.243(6) 0.054(2) 0.0370(18) -0.0095(16) 0.026(3) 0.022(3)
Cl4B 0.0426(17) 0.0382(15) 0.0630(19) 0.0225(13) 0.0131(14) 0.0092(13)
Cl3B 0.243(6) 0.054(2) 0.0370(18) -0.0095(16) 0.026(3) 0.022(3)
Cl5B 0.0367(17) 0.0614(19) 0.076(2) -0.0001(16) -0.0132(16) -0.0031(15)
C24B 0.057(6) 0.022(4) 0.021(6) 0.005(4) -0.002(5) -0.023(4)

loop_
_atom_type_symbol
_atom_type_description
_atom_type_scat_dispersion_real
_atom_type_scat_dispersion_imag
_atom_type_scat_source
C C 0.0033 0.0016 'International Tables Vol C Tables 4.2.6.8 and 6.1.1.4'
H H 0.0000 0.0000 'International Tables Vol C Tables 4.2.6.8 and 6.1.1.4'
Cl Cl 0.1484 0.1585 'International Tables Vol C Tables 4.2.6.8 and 6.1.1.4'
N N 0.0061 0.0033 'International Tables Vol C Tables 4.2.6.8 and 6.1.1.4'
Pt Pt -1.7033 8.3905 'International Tables Vol C Tables 4.2.6.8 and 6.1.1.4'
S S 0.1246 0.1234 'International Tables Vol C Tables 4.2.6.8 and 6.1.1.4'

loop_
_exptl_crystal_face_index_h
_exptl_crystal_face_index_k
_exptl_crystal_face_index_l
_exptl_crystal_face_perp_dist
-2 22 0 0.0496
-14 4 3 0.0342
-2 -1 -24 0.1054
2 2 24 0.0394
1 22 -3 0.0617
14 -2 -3 0.0620
-1 -22 3 0.0743
-3 11 -21 0.0987
3 -20 11 0.0856
1 -21 -9 0.0763

loop_
_geom_angle_atom_site_label_1
_geom_angle_atom_site_label_2
_geom_angle_atom_site_label_3
_geom_angle
_geom_angle_site_symmetry_1
_geom_angle_site_symmetry_3
_geom_angle_publ_flag
Cl1 Pt1 Cl2 178.50(6) . . ?
Cl1 Pt1 S1 85.15(5) . . ?
Cl2 Pt1 S1 93.45(5) . . ?
C1 Pt1 Cl1 90.64(16) . . ?
C1 Pt1 Cl2 90.80(16) . . ?
C1 Pt1 S1 173.26(17) . . ?
C22 S1 Pt1 107.5(2) . . ?
C23 S1 Pt1 112.5(3) . . ?
C23 S1 C22 99.2(4) . . ?
C1 N1 C4 128.2(5) . . ?
C1 N1 C2 110.4(5) . . ?
C2 N1 C4 121.2(5) . . ?
N1 C1 Pt1 126.2(4) . . ?
N1 C1 N2 105.0(5) . . ?
N2 C1 Pt1 128.7(4) . . ?
C1 N2 C13 128.8(5) . . ?
C1 N2 C3 110.4(5) . . ?
C3 N2 C13 120.8(5) . . ?
C5 C6 H6 118.8 . . ?
C7 C6 H6 118.8 . . ?
C7 C6 C5 122.3(6) . . ?
C14 C13 N2 118.2(5) . . ?
C18 C13 N2 119.0(6) . . ?
C18 C13 C14 122.6(6) . . ?
H21A C21 H21B 109.5 . . ?
H21A C21 H21C 109.5 . . ?
H21B C21 H21C 109.5 . . ?
C18 C21 H21A 109.5 . . ?
C18 C21 H21B 109.5 . . ?
C18 C21 H21C 109.5 . . ?
C6 C5 C10 120.9(6) . . ?
C4 C5 C6 116.7(6) . . ?
C4 C5 C10 122.3(5) . . ?
C4 C9 C12 122.2(6) . . ?
C8 C9 C4 117.5(6) . . ?
C8 C9 C12 120.2(6) . . ?
C5 C4 N1 118.2(5) . . ?
C9 C4 N1 118.6(5) . . ?
C9 C4 C5 122.8(6) . . ?
C13 C14 C19 122.5(6) . . ?
C15 C14 C13 117.3(6) . . ?
C15 C14 C19 120.2(6) . . ?
C5 C10 H10A 109.5 . . ?
C5 C10 H10B 109.5 . . ?
C5 C10 H10C 109.5 . . ?
H10A C10 H10B 109.5 . . ?
H10A C10 H10C 109.5 . . ?
H10B C10 H10C 109.5 . . ?
N2 C3 H3 126.5 . . ?
C2 C3 N2 107.0(5) . . ?
C2 C3 H3 126.5 . . ?
C17 C16 C20 121.2(6) . . ?
C17 C16 C15 117.5(6) . . ?
C15 C16 C20 121.3(7) . . ?
C6 C7 C11 119.6(6) . . ?
C8 C7 C6 118.0(6) . . ?
C8 C7 C11 122.4(6) . . ?
S1 C22 H22A 109.5 . . ?
S1 C22 H22B 109.5 . . ?
S1 C22 H22C 109.5 . . ?
H22A C22 H22B 109.5 . . ?
H22A C22 H22C 109.5 . . ?
H22B C22 H22C 109.5 . . ?
C13 C18 C21 121.9(6) . . ?
C13 C18 C17 117.4(6) . . ?
C17 C18 C21 120.7(6) . . ?
C9 C12 H12A 109.5 . . ?
C9 C12 H12B 109.5 . . ?
C9 C12 H12C 109.5 . . ?
H12A C12 H12B 109.5 . . ?
H12A C12 H12C 109.5 . . ?
H12B C12 H12C 109.5 . . ?
N1 C2 H2 126.5 . . ?
C3 C2 N1 107.1(5) . . ?
C3 C2 H2 126.5 . . ?
C16 C17 C18 122.2(6) . . ?
C16 C17 H17 118.9 . . ?
C18 C17 H17 118.9 . . ?
C16 C20 H20A 109.5 . . ?
C16 C20 H20B 109.5 . . ?
C16 C20 H20C 109.5 . . ?
H20A C20 H20B 109.5 . . ?
H20A C20 H20C 109.5 . . ?
H20B C20 H20C 109.5 . . ?
C14 C15 C16 122.8(6) . . ?
C14 C15 H15 118.6 . . ?
C16 C15 H15 118.6 . . ?
C14 C19 H19A 109.5 . . ?
C14 C19 H19B 109.5 . . ?
C14 C19 H19C 109.5 . . ?
H19A C19 H19B 109.5 . . ?
H19A C19 H19C 109.5 . . ?
H19B C19 H19C 109.5 . . ?
C7 C11 H11A 109.5 . . ?
C7 C11 H11B 109.5 . . ?
C7 C11 H11C 109.5 . . ?
H11A C11 H11B 109.5 . . ?
H11A C11 H11C 109.5 . . ?
H11B C11 H11C 109.5 . . ?
C9 C8 H8 118.7 . . ?
C7 C8 C9 122.6(6) . . ?
C7 C8 H8 118.7 . . ?
S1 C23 H23A 109.5 . . ?
S1 C23 H23B 109.5 . . ?
S1 C23 H23C 109.5 . . ?
H23A C23 H23B 109.5 . . ?
H23A C23 H23C 109.5 . . ?
H23B C23 H23C 109.5 . . ?
Cl4A C24A H24A 108.3 . . ?
Cl5A C24A H24A 108.3 . . ?
Cl5A C24A Cl4A 108.3(5) . . ?
Cl3A C24A H24A 108.3 . . ?
Cl3A C24A Cl4A 111.1(5) . . ?
Cl3A C24A Cl5A 112.4(6) . . ?
C24B Cl4B Cl5B 152.8(8) . 4_557 ?
Cl4B C24B Cl3B 115.4(11) . . ?
Cl4B C24B H24B 108.3 . . ?
Cl3B C24B H24B 108.3 . . ?
Cl5B C24B Cl4B 108.3(9) . . ?
Cl5B C24B Cl3B 108.1(11) . . ?
Cl5B C24B H24B 108.3 . . ?

loop_
_geom_bond_atom_site_label_1
_geom_bond_atom_site_label_2
_geom_bond_distance
_geom_bond_site_symmetry_2
_geom_bond_publ_flag
Pt1 Cl1 2.2983(15) . ?
Pt1 Cl2 2.3014(16) . ?
Pt1 S1 2.3520(13) . ?
Pt1 C1 1.997(5) . ?
S1 C22 1.800(7) . ?
S1 C23 1.790(7) . ?
N1 C1 1.356(8) . ?
N1 C4 1.448(8) . ?
N1 C2 1.388(8) . ?
C1 N2 1.360(7) . ?
N2 C13 1.442(8) . ?
N2 C3 1.386(7) . ?
C6 H6 0.9500 . ?
C6 C5 1.404(8) . ?
C6 C7 1.393(9) . ?
C13 C14 1.395(9) . ?
C13 C18 1.395(8) . ?
C21 H21A 0.9800 . ?
C21 H21B 0.9800 . ?
C21 H21C 0.9800 . ?
C21 C18 1.512(9) . ?
C5 C4 1.399(9) . ?
C5 C10 1.496(9) . ?
C9 C4 1.394(9) . ?
C9 C12 1.510(8) . ?
C9 C8 1.388(9) . ?
C14 C15 1.389(9) . ?
C14 C19 1.500(9) . ?
C10 H10A 0.9800 . ?
C10 H10B 0.9800 . ?
C10 H10C 0.9800 . ?
C3 H3 0.9500 . ?
C3 C2 1.342(9) . ?
C16 C17 1.392(10) . ?
C16 C20 1.499(9) . ?
C16 C15 1.395(9) . ?
C7 C11 1.514(9) . ?
C7 C8 1.384(10) . ?
C22 H22A 0.9800 . ?
C22 H22B 0.9800 . ?
C22 H22C 0.9800 . ?
C18 C17 1.399(9) . ?
C12 H12A 0.9800 . ?
C12 H12B 0.9800 . ?
C12 H12C 0.9800 . ?
C2 H2 0.9500 . ?
C17 H17 0.9500 . ?
C20 H20A 0.9800 . ?
C20 H20B 0.9800 . ?
C20 H20C 0.9800 . ?
C15 H15 0.9500 . ?
C19 H19A 0.9800 . ?
C19 H19B 0.9800 . ?
C19 H19C 0.9800 . ?
C11 H11A 0.9800 . ?
C11 H11B 0.9800 . ?
C11 H11C 0.9800 . ?
C8 H8 0.9500 . ?
C23 H23A 0.9800 . ?
C23 H23B 0.9800 . ?
C23 H23C 0.9800 . ?
C24A H24A 1.0000 . ?
C24A Cl4A 1.752(9) . ?
C24A Cl5A 1.751(9) . ?
C24A Cl3A 1.726(8) . ?
Cl4B Cl5B 2.359(11) 4_557 ?
Cl4B C24B 1.746(12) . ?
Cl3B C24B 1.754(13) . ?
Cl5B C24B 1.745(13) . ?
C24B H24B 1.0000 . ?

loop_
_geom_torsion_atom_site_label_1
_geom_torsion_atom_site_label_2
_geom_torsion_atom_site_label_3
_geom_torsion_atom_site_label_4
_geom_torsion
_geom_torsion_site_symmetry_1
_geom_torsion_site_symmetry_2
_geom_torsion_site_symmetry_3
_geom_torsion_site_symmetry_4
_geom_torsion_publ_flag
Pt1 C1 N2 C13 -4.9(9) . . . . ?
Pt1 C1 N2 C3 176.0(4) . . . . ?
N1 C1 N2 C13 179.1(6) . . . . ?
N1 C1 N2 C3 -0.1(6) . . . . ?
C1 N1 C4 C5 -77.1(8) . . . . ?
C1 N1 C4 C9 109.3(7) . . . . ?
C1 N1 C2 C3 -0.2(7) . . . . ?
C1 N2 C13 C14 108.5(7) . . . . ?
C1 N2 C13 C18 -76.6(8) . . . . ?
C1 N2 C3 C2 0.0(7) . . . . ?
N2 C13 C14 C15 177.1(5) . . . . ?
N2 C13 C14 C19 -1.4(9) . . . . ?
N2 C13 C18 C21 2.9(9) . . . . ?
N2 C13 C18 C17 -177.0(5) . . . . ?
N2 C3 C2 N1 0.1(7) . . . . ?
C6 C5 C4 N1 -173.0(5) . . . . ?
C6 C5 C4 C9 0.3(9) . . . . ?
C6 C7 C8 C9 3.2(9) . . . . ?
C13 N2 C3 C2 -179.3(6) . . . . ?
C13 C14 C15 C16 -0.2(9) . . . . ?
C13 C18 C17 C16 0.2(9) . . . . ?
C21 C18 C17 C16 -179.8(6) . . . . ?
C5 C6 C7 C11 -179.5(6) . . . . ?
C5 C6 C7 C8 -2.5(9) . . . . ?
C4 N1 C1 Pt1 -1.2(8) . . . . ?
C4 N1 C1 N2 175.0(5) . . . . ?
C4 N1 C2 C3 -175.4(5) . . . . ?
C4 C9 C8 C7 -2.1(9) . . . . ?
C14 C13 C18 C21 177.6(6) . . . . ?
C14 C13 C18 C17 -2.4(9) . . . . ?
C10 C5 C4 N1 5.3(8) . . . . ?
C10 C5 C4 C9 178.6(6) . . . . ?
C3 N2 C13 C14 -72.4(8) . . . . ?
C3 N2 C13 C18 102.5(7) . . . . ?
C7 C6 C5 C4 0.9(9) . . . . ?
C7 C6 C5 C10 -177.5(6) . . . . ?
C18 C13 C14 C15 2.4(9) . . . . ?
C18 C13 C14 C19 -176.1(6) . . . . ?
C12 C9 C4 N1 -3.8(9) . . . . ?
C12 C9 C4 C5 -177.0(6) . . . . ?
C12 C9 C8 C7 175.3(6) . . . . ?
C2 N1 C1 Pt1 -176.0(4) . . . . ?
C2 N1 C1 N2 0.1(6) . . . . ?
C2 N1 C4 C5 97.2(7) . . . . ?
C2 N1 C4 C9 -76.3(7) . . . . ?
C17 C16 C15 C14 -1.8(9) . . . . ?
C20 C16 C17 C18 -176.1(6) . . . . ?
C20 C16 C15 C14 176.1(6) . . . . ?
C15 C16 C17 C18 1.8(9) . . . . ?
C19 C14 C15 C16 178.3(6) . . . . ?
C11 C7 C8 C9 -180.0(6) . . . . ?
C8 C9 C4 N1 173.5(5) . . . . ?
C8 C9 C4 C5 0.3(9) . . . . ?
Cl4B Cl5B C24B Cl4B -171.9(13) 4_457 . . . ?
Cl4B Cl5B C24B Cl3B -46(3) 4_457 . . . ?
Cl5B Cl4B C24B Cl3B 10(3) 4_557 . . . ?
Cl5B Cl4B C24B Cl5B 130.9(11) 4_557 . . . ?

loop_
_exptl_oxdiff_crystal_face_indexfrac_h
_exptl_oxdiff_crystal_face_indexfrac_k
_exptl_oxdiff_crystal_face_indexfrac_l
_exptl_oxdiff_crystal_face_x
_exptl_oxdiff_crystal_face_y
_exptl_oxdiff_crystal_face_z
-1.9014 22.1260 0.4888 -0.0295 -0.1195 0.9924
-13.9059 3.6292 2.8107 -0.9288 0.2227 0.2962
-2.0936 -0.8846 -24.3739 0.2319 0.9691 0.0842
1.9880 2.0289 24.3171 -0.2327 -0.9720 -0.0325
0.6067 22.1202 -3.2240 0.1899 -0.0444 0.9808
14.0253 -1.9033 -3.0794 0.9485 -0.2273 -0.2204
-1.4198 -22.0059 3.4020 -0.2449 0.0575 -0.9679
-2.8019 10.7080 -21.0881 0.1889 0.7860 0.5886
2.6462 -19.7596 10.5308 -0.0794 -0.3268 -0.9418
1.0154 -20.7153 -9.0421 0.1090 0.4518 -0.8854
